data_7000946
loop_
_publ_author_name
'Zhao, Zhou'
'He, Xiang'
'Zhao, Yongmei'
'Shao, Min'
'Zhu, Shourong'

_publ_section_title
;
 Coordination polymer based on Cu(ii), Co(ii) and
 4,4&#x2032;-bipyridine-2,6,2&#x2032;,6&#x2032;-tetracarboxylate:
 synthesis, structure and adsorption properties
;
_journal_issue 15
_journal_name_full 'Dalton Transactions'
_journal_page_first 2802
_journal_page_last 2811
_journal_paper_doi 10.1039/b813167h
_journal_year 2009
_chemical_formula_sum 'C28 H40 Co4 N4 O26'
_chemical_formula_weight 1084.36
_chemical_name_systematic
;
?
;
_space_group_IT_number 14
_symmetry_cell_setting monoclinic
_symmetry_space_group_name_Hall '-P 2yn'
_symmetry_space_group_name_H-M 'P 1 21/n 1'
_atom_sites_solution_hydrogens geom
_atom_sites_solution_primary direct
_atom_sites_solution_secondary difmap
_audit_creation_method SHELXL-97
_cell_angle_alpha 90.00
_cell_angle_beta 100.519(6)
_cell_angle_gamma 90.00
_cell_formula_units_Z 2
_cell_length_a 14.170(7)
_cell_length_b 10.833(5)
_cell_length_c 14.400(7)
_cell_measurement_reflns_used 2840
_cell_measurement_temperature 173(2)
_cell_measurement_theta_max 26.82
_cell_measurement_theta_min 2.37
_cell_volume 2173.3(18)
_computing_cell_refinement 'Saint (Bruker, 2000)'
_computing_data_collection 'Smart apex (Bruker, 2000)'
_computing_data_reduction 'Saint (Bruker, 2000)'
_computing_molecular_graphics 'SHELXTL (Sheldrick, 2000)'
_computing_publication_material 'SHELXTL (Sheldrick, 2000)'
_computing_structure_refinement 'SHELXL-97 (Sheldrick, 1997)'
_computing_structure_solution 'SHELXS-97 (Sheldrick, 1997)'
_diffrn_ambient_temperature 173(2)
_diffrn_measured_fraction_theta_full 0.972
_diffrn_measured_fraction_theta_max 0.972
_diffrn_measurement_device_type 'CCD area detector'
_diffrn_measurement_method \w
_diffrn_radiation_monochromator graphite
_diffrn_radiation_source 'fine-focus sealed tube'
_diffrn_radiation_type MoK\a
_diffrn_radiation_wavelength 0.71073
_diffrn_reflns_av_R_equivalents 0.0562
_diffrn_reflns_av_sigmaI/netI 0.1333
_diffrn_reflns_limit_h_max 18
_diffrn_reflns_limit_h_min -18
_diffrn_reflns_limit_k_max 14
_diffrn_reflns_limit_k_min -11
_diffrn_reflns_limit_l_max 18
_diffrn_reflns_limit_l_min -15
_diffrn_reflns_number 12926
_diffrn_reflns_theta_full 27.65
_diffrn_reflns_theta_max 27.65
_diffrn_reflns_theta_min 2.37
_exptl_absorpt_coefficient_mu 1.593
_exptl_absorpt_correction_T_max 0.9762
_exptl_absorpt_correction_T_min 0.9532
_exptl_absorpt_correction_type multi-scan
_exptl_absorpt_process_details 'SADABS (Sheldrick, 1996)'
_exptl_crystal_colour purple
_exptl_crystal_density_diffrn 1.657
_exptl_crystal_density_method 'not measured'
_exptl_crystal_description block
_exptl_crystal_F_000 1104
_exptl_crystal_size_max 0.30
_exptl_crystal_size_mid 0.20
_exptl_crystal_size_min 0.10
_refine_diff_density_max 2.700
_refine_diff_density_min -0.878
_refine_diff_density_rms 0.179
_refine_ls_extinction_method none
_refine_ls_goodness_of_fit_ref 0.943
_refine_ls_hydrogen_treatment constr
_refine_ls_matrix_type full
_refine_ls_number_parameters 283
_refine_ls_number_reflns 4932
_refine_ls_number_restraints 0
_refine_ls_restrained_S_all 0.943
_refine_ls_R_factor_all 0.1041
_refine_ls_R_factor_gt 0.0796
_refine_ls_shift/su_max 0.000
_refine_ls_shift/su_mean 0.000
_refine_ls_structure_factor_coef Fsqd
_refine_ls_weighting_details 'calc w=1/[\s^2^(Fo^2^)+(0.1200P)^2^+0.0000P] where P=(Fo^2^+2Fc^2^)/3'
_refine_ls_weighting_scheme calc
_refine_ls_wR_factor_gt 0.2163
_refine_ls_wR_factor_ref 0.2276
_reflns_number_gt 2905
_reflns_number_total 4932
_reflns_threshold_expression >2sigma(I)
_cod_data_source_file b813167h.txt
_cod_data_source_block c
_cod_original_cell_volume 2173.2(18)
_cod_original_sg_symbol_H-M P2(1)/n
_cod_database_code 7000946

loop_
_symmetry_equiv_pos_as_xyz
'x, y, z'
'-x+1/2, y+1/2, -z+1/2'
'-x, -y, -z'
'x-1/2, -y-1/2, z-1/2'

loop_
_atom_site_label
_atom_site_type_symbol
_atom_site_fract_x
_atom_site_fract_y
_atom_site_fract_z
_atom_site_U_iso_or_equiv
_atom_site_adp_type
_atom_site_occupancy
_atom_site_symmetry_multiplicity
_atom_site_calc_flag
_atom_site_refinement_flags
_atom_site_disorder_assembly
_atom_site_disorder_group
Co2 Co 0.17939(6) 0.28856(9) 0.30066(6) 0.0249(3) Uani 1 1 d . . .
Co3 Co 1.0000 0.5000 1.0000 0.0269(3) Uani 1 2 d S . .
N1 N 0.0916(4) 0.2770(5) 0.3952(4) 0.0246(12) Uani 1 1 d . . .
N2 N -0.2291(3) 0.2203(5) 0.7090(4) 0.0215(11) Uani 1 1 d . . .
O5w O 0.8948(6) 0.7274(7) 1.1734(5) 0.083(2) Uani 1 1 d . . .
O1 O -0.1961(3) 0.1122(5) 0.8681(3) 0.0374(12) Uani 1 1 d . . .
O2 O -0.0396(3) 0.0872(4) 0.8655(3) 0.0291(10) Uani 1 1 d . . .
O3 O -0.4023(3) 0.3045(5) 0.6786(3) 0.0370(12) Uani 1 1 d . . .
O4 O -0.3912(3) 0.3744(4) 0.5362(3) 0.0295(11) Uani 1 1 d . . .
O5 O 0.2056(4) 0.0172(6) 0.5044(4) 0.0588(17) Uani 1 1 d . . .
O6 O 0.2298(3) 0.1279(5) 0.3838(4) 0.0443(14) Uani 1 1 d . . .
O7 O -0.0379(4) 0.5416(5) 0.3133(4) 0.0443(13) Uani 1 1 d . . .
O8 O 0.0880(3) 0.4492(5) 0.2730(3) 0.0382(12) Uani 1 1 d . . .
O2w O 0.8785(3) 0.5957(5) 1.0118(4) 0.0415(13) Uani 1 1 d . . .
O3w O 0.9530(3) 0.3608(4) 1.0864(3) 0.0366(12) Uani 1 1 d . . .
O4w O 1.0802(3) 0.5903(5) 1.1187(3) 0.0379(12) Uani 1 1 d . . .
C1 C -0.2560(5) 0.2781(6) 0.6253(5) 0.0243(13) Uani 1 1 d . . .
C2 C -0.1948(4) 0.2906(6) 0.5632(4) 0.0238(13) Uani 1 1 d . . .
H2B H -0.2145 0.3334 0.5054 0.029 Uiso 1 1 calc R . .
C3 C -0.1034(4) 0.2404(6) 0.5850(5) 0.0241(14) Uani 1 1 d . . .
C4 C -0.0764(4) 0.1828(6) 0.6723(5) 0.0278(15) Uani 1 1 d . . .
H4A H -0.0131 0.1512 0.6903 0.033 Uiso 1 1 calc R . .
C5 C -0.1406(4) 0.1714(6) 0.7319(4) 0.0244(14) Uani 1 1 d . . .
C6 C -0.1220(4) 0.1189(6) 0.8291(5) 0.0275(14) Uani 1 1 d . . .
C7 C -0.3591(4) 0.3225(6) 0.6122(5) 0.0244(14) Uani 1 1 d . . .
C8 C 0.0218(4) 0.3618(6) 0.3939(5) 0.0272(14) Uani 1 1 d . . .
C9 C -0.0422(4) 0.3513(7) 0.4551(5) 0.0300(15) Uani 1 1 d . . .
H2A H -0.0915 0.4111 0.4539 0.036 Uiso 1 1 calc R . .
C10 C -0.0348(4) 0.2529(6) 0.5188(5) 0.0244(14) Uani 1 1 d . . .
C11 C 0.0379(4) 0.1654(7) 0.5187(5) 0.0298(15) Uani 1 1 d . . .
H5A H 0.0445 0.0970 0.5606 0.036 Uiso 1 1 calc R . .
C12 C 0.0998(4) 0.1815(6) 0.4559(5) 0.0270(14) Uani 1 1 d . . .
C13 C 0.1852(5) 0.1013(7) 0.4479(5) 0.0339(16) Uani 1 1 d . . .
C14 C 0.0226(5) 0.4599(7) 0.3203(5) 0.0294(15) Uani 1 1 d . . .
Co1 Co -0.5000 0.5000 0.5000 0.0194(3) Uani 1 2 d S . .
O1w O -0.6062(3) 0.3924(5) 0.5505(4) 0.0393(12) Uani 1 1 d . . .

loop_
_atom_site_aniso_label
_atom_site_aniso_U_11
_atom_site_aniso_U_22
_atom_site_aniso_U_33
_atom_site_aniso_U_23
_atom_site_aniso_U_13
_atom_site_aniso_U_12
Co2 0.0193(4) 0.0355(5) 0.0236(5) -0.0019(4) 0.0140(3) -0.0005(4)
Co3 0.0242(6) 0.0238(7) 0.0340(7) 0.0050(5) 0.0090(5) -0.0034(5)
N1 0.024(3) 0.026(3) 0.028(3) 0.003(2) 0.016(2) 0.002(2)
N2 0.020(2) 0.028(3) 0.020(3) 0.008(2) 0.012(2) 0.002(2)
O5w 0.093(6) 0.083(6) 0.065(5) -0.008(4) -0.005(4) -0.001(4)
O1 0.029(2) 0.059(3) 0.026(2) 0.016(2) 0.008(2) 0.006(2)
O2 0.022(2) 0.039(3) 0.025(2) 0.008(2) 0.0016(19) 0.0031(19)
O3 0.025(2) 0.061(4) 0.028(3) 0.007(2) 0.011(2) 0.013(2)
O4 0.023(2) 0.038(3) 0.027(2) 0.005(2) 0.0018(19) 0.0082(19)
O5 0.047(3) 0.071(4) 0.064(4) 0.032(3) 0.025(3) 0.027(3)
O6 0.033(3) 0.057(4) 0.048(3) 0.007(3) 0.020(2) 0.021(2)
O7 0.046(3) 0.047(3) 0.045(3) 0.016(3) 0.023(3) 0.013(3)
O8 0.038(3) 0.048(3) 0.033(3) 0.014(2) 0.020(2) 0.007(2)
O2w 0.030(2) 0.026(3) 0.067(4) 0.006(2) 0.004(2) -0.002(2)
O3w 0.035(3) 0.032(3) 0.045(3) 0.011(2) 0.012(2) -0.006(2)
O4w 0.032(3) 0.047(3) 0.032(3) 0.010(2) 0.001(2) -0.015(2)
C1 0.027(3) 0.015(3) 0.030(3) 0.000(3) 0.005(3) 0.005(2)
C2 0.022(3) 0.030(3) 0.021(3) 0.007(3) 0.007(2) 0.007(3)
C3 0.022(3) 0.026(3) 0.027(3) 0.007(3) 0.012(3) 0.002(2)
C4 0.019(3) 0.036(4) 0.030(4) 0.011(3) 0.008(3) 0.005(3)
C5 0.020(3) 0.033(4) 0.020(3) 0.000(3) 0.002(2) -0.001(3)
C6 0.025(3) 0.032(4) 0.025(3) 0.008(3) 0.004(3) -0.001(3)
C7 0.018(3) 0.027(4) 0.028(3) 0.001(3) 0.004(3) 0.000(2)
C8 0.025(3) 0.033(4) 0.026(3) 0.000(3) 0.012(3) 0.003(3)
C9 0.020(3) 0.036(4) 0.036(4) 0.003(3) 0.011(3) 0.005(3)
C10 0.022(3) 0.030(4) 0.025(3) 0.001(3) 0.013(3) 0.001(2)
C11 0.024(3) 0.035(4) 0.033(4) 0.005(3) 0.012(3) 0.010(3)
C12 0.023(3) 0.032(4) 0.029(4) 0.003(3) 0.013(3) 0.006(3)
C13 0.030(4) 0.039(4) 0.035(4) 0.000(3) 0.015(3) 0.012(3)
C14 0.028(3) 0.039(4) 0.024(3) 0.001(3) 0.011(3) 0.005(3)
Co1 0.0177(5) 0.0198(6) 0.0212(6) -0.0010(5) 0.0051(5) 0.0020(4)
O1w 0.033(3) 0.043(3) 0.043(3) 0.009(2) 0.011(2) -0.005(2)

loop_
_atom_type_symbol
_atom_type_description
_atom_type_scat_dispersion_real
_atom_type_scat_dispersion_imag
_atom_type_scat_source
C C 0.0033 0.0016 'International Tables Vol C Tables 4.2.6.8 and 6.1.1.4'
H H 0.0000 0.0000 'International Tables Vol C Tables 4.2.6.8 and 6.1.1.4'
N N 0.0061 0.0033 'International Tables Vol C Tables 4.2.6.8 and 6.1.1.4'
O O 0.0106 0.0060 'International Tables Vol C Tables 4.2.6.8 and 6.1.1.4'
Co Co 0.3494 0.9721 'International Tables Vol C Tables 4.2.6.8 and 6.1.1.4'

loop_
_geom_angle_atom_site_label_1
_geom_angle_atom_site_label_2
_geom_angle_atom_site_label_3
_geom_angle
_geom_angle_site_symmetry_1
_geom_angle_site_symmetry_3
_geom_angle_publ_flag
N1 Co2 N2 173.5(2) . 4_665 ?
N1 Co2 O1 106.5(2) . 4_665 ?
N2 Co2 O1 75.25(19) 4_665 4_665 ?
N1 Co2 O6 75.9(2) . . ?
N2 Co2 O6 97.9(2) 4_665 . ?
O1 Co2 O6 89.5(2) 4_665 . ?
N1 Co2 O8 75.56(19) . . ?
N2 Co2 O8 110.7(2) 4_665 . ?
O1 Co2 O8 95.5(2) 4_665 . ?
O6 Co2 O8 151.31(18) . . ?
N1 Co2 O3 102.5(2) . 4_665 ?
N2 Co2 O3 76.04(19) 4_665 4_665 ?
O1 Co2 O3 150.98(18) 4_665 4_665 ?
O6 Co2 O3 98.6(2) . 4_665 ?
O8 Co2 O3 90.7(2) . 4_665 ?
O2w Co3 O4w 88.0(2) . 3_767 ?
O2w Co3 O4w 92.0(2) 3_767 3_767 ?
O2w Co3 O4w 92.0(2) . . ?
O2w Co3 O4w 88.0(2) 3_767 . ?
O2w Co3 O3w 87.3(2) . . ?
O2w Co3 O3w 92.7(2) 3_767 . ?
O4w Co3 O3w 88.02(19) 3_767 . ?
O4w Co3 O3w 91.98(19) . . ?
O2w Co3 O3w 92.7(2) . 3_767 ?
O2w Co3 O3w 87.3(2) 3_767 3_767 ?
O4w Co3 O3w 91.98(19) 3_767 3_767 ?
O4w Co3 O3w 88.02(19) . 3_767 ?
C12 N1 C8 120.7(5) . . ?
C12 N1 Co2 119.8(4) . . ?
C8 N1 Co2 119.5(4) . . ?
C5 N2 C1 120.0(5) . . ?
C5 N2 Co2 120.2(4) . 4_566 ?
C1 N2 Co2 119.8(4) . 4_566 ?
C6 O1 Co2 116.5(4) . 4_566 ?
C6 O2 Co1 125.3(4) . 2_446 ?
C7 O3 Co2 115.6(4) . 4_566 ?
C7 O4 Co1 131.5(4) . . ?
C13 O6 Co2 115.9(4) . . ?
C14 O8 Co2 116.9(4) . . ?
N2 C1 C2 121.5(6) . . ?
N2 C1 C7 111.5(6) . . ?
C2 C1 C7 127.0(6) . . ?
C1 C2 C3 119.5(6) . . ?
C2 C3 C4 118.2(6) . . ?
C2 C3 C10 120.8(6) . . ?
C4 C3 C10 121.0(5) . . ?
C5 C4 C3 120.1(6) . . ?
N2 C5 C4 120.6(6) . . ?
N2 C5 C6 112.2(5) . . ?
C4 C5 C6 127.0(6) . . ?
O2 C6 O1 125.7(6) . . ?
O2 C6 C5 119.7(6) . . ?
O1 C6 C5 114.6(5) . . ?
O4 C7 O3 126.7(6) . . ?
O4 C7 C1 116.3(6) . . ?
O3 C7 C1 117.0(6) . . ?
N1 C8 C9 120.1(6) . . ?
N1 C8 C14 113.1(6) . . ?
C9 C8 C14 126.8(6) . . ?
C8 C9 C10 120.2(6) . . ?
C11 C10 C9 118.8(6) . . ?
C11 C10 C3 120.4(6) . . ?
C9 C10 C3 120.7(6) . . ?
C12 C11 C10 118.1(6) . . ?
N1 C12 C11 122.1(6) . . ?
N1 C12 C13 111.6(6) . . ?
C11 C12 C13 126.2(6) . . ?
O5 C13 O6 125.2(6) . . ?
O5 C13 C12 118.3(6) . . ?
O6 C13 C12 116.5(6) . . ?
O7 C14 O8 126.8(7) . . ?
O7 C14 C8 118.3(6) . . ?
O8 C14 C8 114.8(6) . . ?
O4 Co1 O1w 84.53(19) 3_466 . ?
O4 Co1 O1w 95.47(19) . . ?
O4 Co1 O1w 95.47(19) 3_466 3_466 ?
O4 Co1 O1w 84.53(19) . 3_466 ?
O4 Co1 O2 89.88(17) 3_466 2_456 ?
O4 Co1 O2 90.12(17) . 2_456 ?
O1w Co1 O2 91.01(19) . 2_456 ?
O1w Co1 O2 88.99(19) 3_466 2_456 ?
O4 Co1 O2 90.12(17) 3_466 4_565 ?
O4 Co1 O2 89.88(17) . 4_565 ?
O1w Co1 O2 88.99(19) . 4_565 ?
O1w Co1 O2 91.01(19) 3_466 4_565 ?

loop_
_geom_bond_atom_site_label_1
_geom_bond_atom_site_label_2
_geom_bond_distance
_geom_bond_site_symmetry_2
_geom_bond_publ_flag
Co2 N1 2.009(5) . ?
Co2 N2 2.015(5) 4_665 ?
Co2 O1 2.141(5) 4_665 ?
Co2 O6 2.159(5) . ?
Co2 O8 2.162(5) . ?
Co2 O3 2.168(5) 4_665 ?
Co3 O2w 2.043(5) . ?
Co3 O2w 2.043(5) 3_767 ?
Co3 O4w 2.112(5) 3_767 ?
Co3 O4w 2.112(5) . ?
Co3 O3w 2.137(5) . ?
Co3 O3w 2.137(5) 3_767 ?
N1 C12 1.345(8) . ?
N1 C8 1.347(8) . ?
N2 C5 1.345(8) . ?
N2 C1 1.349(8) . ?
N2 Co2 2.015(5) 4_566 ?
O1 C6 1.280(8) . ?
O1 Co2 2.141(5) 4_566 ?
O2 C6 1.239(7) . ?
O2 Co1 2.136(4) 2_446 ?
O3 C7 1.240(8) . ?
O3 Co2 2.168(5) 4_566 ?
O4 C7 1.241(7) . ?
O4 Co1 2.051(4) . ?
O5 C13 1.221(9) . ?
O6 C13 1.243(8) . ?
O7 C14 1.223(8) . ?
O8 C14 1.252(8) . ?
C1 C2 1.361(9) . ?
C1 C7 1.517(8) . ?
C2 C3 1.386(8) . ?
C3 C4 1.393(9) . ?
C3 C10 1.487(8) . ?
C4 C5 1.366(9) . ?
C5 C6 1.489(9) . ?
C8 C9 1.380(9) . ?
C8 C14 1.502(9) . ?
C9 C10 1.398(9) . ?
C10 C11 1.401(9) . ?
C11 C12 1.381(9) . ?
C12 C13 1.511(9) . ?
Co1 O4 2.051(4) 3_466 ?
Co1 O1w 2.133(5) . ?
Co1 O1w 2.133(5) 3_466 ?
Co1 O2 2.136(4) 2_456 ?
Co1 O2 2.136(4) 4_565 ?
